data_4076550
loop_
_publ_author_name
'Voss, Tanja'
'Mahdi, Tayseer'
'Otten, Edwin'
'Fr\"ohlich, Roland'
'Kehr, Gerald'
'Stephan, Douglas W.'
'Erker, Gerhard'

_publ_section_title
;
 Frustrated Lewis Pair Behavior of Intermolecular Amine/B(C6F5)3Pairs
;
_journal_issue 6
_journal_name_full Organometallics
_journal_page_first 2367
_journal_paper_doi 10.1021/om300017u
_journal_volume 31
_journal_year 2012
_chemical_formula_sum 'C58 H36 B2 Br F30 N2'
_chemical_formula_weight 1432.42
_chemical_name_systematic
; 
 ? 
;
_space_group_IT_number 2
_symmetry_cell_setting triclinic
_symmetry_space_group_name_Hall '-P 1'
_symmetry_space_group_name_H-M 'P -1'
_atom_sites_solution_hydrogens geom
_atom_sites_solution_primary direct
_atom_sites_solution_secondary difmap
_audit_creation_method SHELXL-97
_cell_angle_alpha 73.474(9)
_cell_angle_beta 85.102(9)
_cell_angle_gamma 67.335(6)
_cell_formula_units_Z 1
_cell_length_a 9.3616(18)
_cell_length_b 11.479(2)
_cell_length_c 15.046(3)
_cell_measurement_temperature 150(2)
_cell_volume 1429.8(5)
_computing_structure_refinement 'SHELXL-97 (Sheldrick, 1997)'
_computing_structure_solution 'SHELXS-97 (Sheldrick, 1990)'
_diffrn_ambient_temperature 150(2)
_diffrn_measured_fraction_theta_full 0.950
_diffrn_measured_fraction_theta_max 0.950
_diffrn_radiation_monochromator graphite
_diffrn_radiation_source 'fine-focus sealed tube'
_diffrn_radiation_type MoK\a
_diffrn_radiation_wavelength 0.71073
_diffrn_reflns_av_R_equivalents 0.0585
_diffrn_reflns_av_sigmaI/netI 0.0683
_diffrn_reflns_limit_h_max 11
_diffrn_reflns_limit_h_min -11
_diffrn_reflns_limit_k_max 13
_diffrn_reflns_limit_k_min -13
_diffrn_reflns_limit_l_max 17
_diffrn_reflns_limit_l_min -17
_diffrn_reflns_number 18201
_diffrn_reflns_theta_full 25.00
_diffrn_reflns_theta_max 25.00
_diffrn_reflns_theta_min 1.41
_exptl_absorpt_coefficient_mu 0.859
_exptl_absorpt_correction_T_max 0.7456
_exptl_absorpt_correction_T_min 0.6543
_exptl_absorpt_correction_type multi-scan
_exptl_absorpt_process_details sadabs
_exptl_crystal_density_diffrn 1.663
_exptl_crystal_density_method 'not measured'
_exptl_crystal_F_000 713
_exptl_crystal_size_max 0.23
_exptl_crystal_size_mid 0.22
_exptl_crystal_size_min 0.18
_refine_diff_density_max 0.483
_refine_diff_density_min -0.357
_refine_diff_density_rms 0.073
_refine_ls_extinction_method none
_refine_ls_goodness_of_fit_ref 1.081
_refine_ls_hydrogen_treatment mixed
_refine_ls_matrix_type full
_refine_ls_number_parameters 424
_refine_ls_number_reflns 4780
_refine_ls_number_restraints 0
_refine_ls_restrained_S_all 1.081
_refine_ls_R_factor_all 0.1055
_refine_ls_R_factor_gt 0.0604
_refine_ls_shift/su_max 0.000
_refine_ls_shift/su_mean 0.000
_refine_ls_structure_factor_coef Fsqd
_refine_ls_weighting_details 'calc w=1/[\s^2^(Fo^2^)+(0.0646P)^2^+2.2569P] where P=(Fo^2^+2Fc^2^)/3'
_refine_ls_weighting_scheme calc
_refine_ls_wR_factor_gt 0.1440
_refine_ls_wR_factor_ref 0.1632
_reflns_number_gt 2984
_reflns_number_total 4780
_reflns_threshold_expression >2sigma(I)
_cod_data_source_file om300017u_si_003.cif
_cod_data_source_block t1
_cod_original_cell_volume 1429.9(5)
_cod_original_sg_symbol_H-M P-1
_cod_database_code 4076550

loop_
_symmetry_equiv_pos_as_xyz
'x, y, z'
'-x, -y, -z'

loop_
_atom_site_label
_atom_site_type_symbol
_atom_site_fract_x
_atom_site_fract_y
_atom_site_fract_z
_atom_site_U_iso_or_equiv
_atom_site_adp_type
_atom_site_occupancy
_atom_site_symmetry_multiplicity
_atom_site_calc_flag
_atom_site_refinement_flags
Br1 Br 0.38027(13) 0.49131(10) 0.20959(7) 0.0431(3) Uani 0.50 1 d P
N1 N 0.0844(4) 0.3414(4) 0.2512(2) 0.0265(8) Uani 1 1 d .
H1A H 0.1692 0.3593 0.2261 0.032 Uiso 1 1 calc R
H1C H 0.0941 0.2634 0.2411 0.032 Uiso 1 1 calc R
B1 B 0.8304(6) 0.0274(5) 0.7425(3) 0.0242(11) Uani 1 1 d .
H99A H 0.8364 -0.0539 0.7276 0.029 Uiso 1 1 calc R
F1 F 0.9092(3) 0.2688(2) 0.65567(19) 0.0351(7) Uani 1 1 d .
F2 F 1.1886(3) 0.2665(2) 0.60964(19) 0.0374(7) Uani 1 1 d .
F3 F 1.4397(3) 0.0378(3) 0.6471(2) 0.0422(7) Uani 1 1 d .
F4 F 1.4044(3) -0.1919(3) 0.7366(2) 0.0413(7) Uani 1 1 d .
F5 F 1.1238(3) -0.1938(2) 0.78058(17) 0.0310(6) Uani 1 1 d .
F6 F 0.6998(4) -0.1600(3) 0.85605(19) 0.0460(8) Uani 1 1 d .
F7 F 0.6448(5) -0.1990(4) 1.0362(2) 0.0741(11) Uani 1 1 d .
F8 F 0.7038(5) -0.0570(4) 1.1343(2) 0.0741(11) Uani 1 1 d .
F9 F 0.8248(4) 0.1257(3) 1.0485(2) 0.0539(9) Uani 1 1 d .
F10 F 0.8828(3) 0.1666(3) 0.8679(2) 0.0437(7) Uani 1 1 d .
F11 F 0.8134(3) 0.0747(3) 0.54585(18) 0.0405(7) Uani 1 1 d .
F12 F 0.5987(4) 0.2678(3) 0.42608(19) 0.0576(9) Uani 1 1 d .
F13 F 0.3582(4) 0.4510(3) 0.4870(2) 0.0606(10) Uani 1 1 d .
F14 F 0.3388(3) 0.4347(3) 0.6708(3) 0.0659(10) Uani 1 1 d .
F15 F 0.5486(3) 0.2434(3) 0.7911(2) 0.0533(9) Uani 1 1 d .
C1 C 0.0616(7) 0.5932(5) -0.0414(3) 0.0462(14) Uani 1 1 d .
H1B H 0.1039 0.6576 -0.0699 0.055 Uiso 1 1 calc R
C2 C 0.0346(6) 0.5680(5) 0.0513(3) 0.0388(12) Uani 1 1 d .
H3A H 0.0584 0.6147 0.0870 0.047 Uiso 1 1 calc R
C3 C -0.0280(6) 0.4740(5) 0.0941(3) 0.0348(12) Uani 1 1 d .
C4 C -0.0571(6) 0.4472(5) 0.1970(3) 0.0363(12) Uani 1 1 d .
H5A H -0.0832 0.5286 0.2161 0.044 Uiso 1 1 calc R
H5B H -0.1461 0.4191 0.2106 0.044 Uiso 1 1 calc R
C5 C 0.0942(5) 0.3190(4) 0.3566(3) 0.0246(10) Uani 1 1 d .
C6 C -0.0274(5) 0.2642(5) 0.4006(3) 0.0336(11) Uani 1 1 d .
H6A H -0.0240 0.2493 0.4679 0.050 Uiso 1 1 calc R
H6B H -0.0063 0.1809 0.3864 0.050 Uiso 1 1 calc R
H6C H -0.1303 0.3269 0.3757 0.050 Uiso 1 1 calc R
C7 C 0.2568(5) 0.2192(5) 0.3858(3) 0.0308(11) Uani 1 1 d .
H7A H 0.2715 0.1998 0.4529 0.046 Uiso 1 1 calc R
H7B H 0.3325 0.2550 0.3534 0.046 Uiso 1 1 calc R
H7C H 0.2712 0.1384 0.3698 0.046 Uiso 1 1 calc R
C8 C 0.0672(6) 0.4489(5) 0.3747(4) 0.0446(14) Uani 1 1 d .
H4A H 0.0722 0.4370 0.4417 0.067 Uiso 1 1 calc R
H4B H -0.0351 0.5128 0.3497 0.067 Uiso 1 1 calc R
H4C H 0.1470 0.4811 0.3445 0.067 Uiso 1 1 calc R
C9 C 0.9998(5) 0.0371(4) 0.7189(3) 0.0207(9) Uani 1 1 d .
C10 C 1.0273(5) 0.1502(4) 0.6766(3) 0.0240(10) Uani 1 1 d .
C11 C 1.1707(5) 0.1524(4) 0.6515(3) 0.0240(10) Uani 1 1 d .
C12 C 1.2989(5) 0.0365(5) 0.6707(3) 0.0269(10) Uani 1 1 d .
C13 C 1.2796(5) -0.0783(4) 0.7143(3) 0.0245(10) Uani 1 1 d .
C14 C 1.1337(5) -0.0752(4) 0.7370(3) 0.0232(10) Uani 1 1 d .
C15 C 0.7972(5) 0.0045(4) 0.8525(3) 0.0252(10) Uani 1 1 d .
C16 C 0.7349(5) -0.0856(5) 0.9011(3) 0.0322(11) Uani 1 1 d .
C17 C 0.7032(7) -0.1080(6) 0.9941(4) 0.0465(14) Uani 1 1 d .
C18 C 0.7339(7) -0.0370(6) 1.0434(3) 0.0501(15) Uani 1 1 d .
C19 C 0.7958(6) 0.0548(5) 0.9998(3) 0.0377(12) Uani 1 1 d .
C20 C 0.8255(5) 0.0733(5) 0.9065(3) 0.0309(11) Uani 1 1 d .
C21 C 0.6938(5) 0.1481(4) 0.6748(3) 0.0258(10) Uani 1 1 d .
C22 C 0.6974(5) 0.1621(5) 0.5806(3) 0.0290(11) Uani 1 1 d .
C23 C 0.5877(6) 0.2605(5) 0.5168(3) 0.0366(12) Uani 1 1 d .
C24 C 0.4677(6) 0.3524(5) 0.5480(4) 0.0407(13) Uani 1 1 d .
C25 C 0.4579(5) 0.3442(5) 0.6403(4) 0.0398(13) Uani 1 1 d .
C26 C 0.5687(5) 0.2438(5) 0.7011(3) 0.0328(11) Uani 1 1 d .
C27 C 0.5238(8) 0.6115(7) -0.0528(4) 0.0653(18) Uani 1 1 d .
H11A H 0.5397 0.6878 -0.0892 0.078 Uiso 1 1 calc R
C28 C 0.4815(8) 0.5994(7) 0.0397(4) 0.0615(17) Uani 1 1 d .
H12A H 0.4692 0.6676 0.0671 0.074 Uiso 1 1 calc R
C29 C 0.4580(7) 0.4902(6) 0.0903(4) 0.0573(16) Uani 1 1 d .

loop_
_atom_site_aniso_label
_atom_site_aniso_U_11
_atom_site_aniso_U_22
_atom_site_aniso_U_33
_atom_site_aniso_U_23
_atom_site_aniso_U_13
_atom_site_aniso_U_12
Br1 0.0566(7) 0.0359(6) 0.0372(6) -0.0098(5) 0.0058(5) -0.0189(5)
N1 0.030(2) 0.025(2) 0.0204(19) -0.0061(16) 0.0046(16) -0.0070(17)
B1 0.025(3) 0.029(3) 0.024(3) -0.013(2) 0.005(2) -0.012(2)
F1 0.0220(14) 0.0194(13) 0.0606(18) -0.0104(13) 0.0012(13) -0.0049(11)
F2 0.0336(15) 0.0277(15) 0.0534(17) -0.0087(13) 0.0063(13) -0.0169(12)
F3 0.0220(14) 0.0455(17) 0.0597(19) -0.0151(15) 0.0099(13) -0.0144(13)
F4 0.0246(15) 0.0343(16) 0.0519(18) -0.0077(14) -0.0009(13) 0.0002(12)
F5 0.0350(15) 0.0229(13) 0.0297(14) -0.0001(11) 0.0010(12) -0.0104(11)
F6 0.065(2) 0.0595(19) 0.0393(17) -0.0261(15) 0.0207(15) -0.0461(17)
F7 0.116(3) 0.094(3) 0.0419(19) -0.0211(19) 0.038(2) -0.076(3)
F8 0.103(3) 0.113(3) 0.0250(17) -0.0283(19) 0.0201(18) -0.058(3)
F9 0.059(2) 0.079(2) 0.0411(18) -0.0406(17) 0.0011(15) -0.0272(17)
F10 0.0526(18) 0.0502(18) 0.0467(17) -0.0284(15) 0.0113(14) -0.0304(15)
F11 0.0436(17) 0.0527(18) 0.0274(15) -0.0163(13) 0.0085(13) -0.0184(14)
F12 0.061(2) 0.084(2) 0.0279(17) 0.0016(16) -0.0078(15) -0.0368(19)
F13 0.0453(19) 0.0485(19) 0.076(2) 0.0105(17) -0.0286(18) -0.0179(16)
F14 0.0335(18) 0.056(2) 0.094(3) -0.034(2) -0.0128(17) 0.0107(15)
F15 0.0355(17) 0.070(2) 0.0450(18) -0.0343(17) 0.0010(14) 0.0035(15)
C1 0.069(4) 0.041(3) 0.033(3) 0.001(2) 0.001(3) -0.032(3)
C2 0.056(3) 0.035(3) 0.029(3) -0.003(2) -0.006(2) -0.024(3)
C3 0.039(3) 0.029(3) 0.029(3) -0.003(2) -0.004(2) -0.008(2)
C4 0.038(3) 0.030(3) 0.032(3) -0.002(2) 0.002(2) -0.008(2)
C5 0.025(2) 0.027(2) 0.021(2) -0.0115(19) 0.0011(19) -0.0048(19)
C6 0.025(3) 0.047(3) 0.022(2) -0.009(2) 0.003(2) -0.008(2)
C7 0.023(2) 0.034(3) 0.032(3) -0.011(2) -0.002(2) -0.006(2)
C8 0.044(3) 0.031(3) 0.054(3) -0.023(3) -0.009(3) 0.000(2)
C9 0.023(2) 0.022(2) 0.017(2) -0.0077(18) 0.0010(18) -0.0067(19)
C10 0.020(2) 0.020(2) 0.028(2) -0.0077(19) -0.0031(19) -0.0021(19)
C11 0.027(2) 0.023(2) 0.026(2) -0.0082(19) 0.0031(19) -0.012(2)
C12 0.015(2) 0.040(3) 0.028(2) -0.014(2) 0.0032(19) -0.010(2)
C13 0.021(2) 0.025(2) 0.025(2) -0.0082(19) 0.0013(19) -0.004(2)
C14 0.032(3) 0.021(2) 0.019(2) -0.0042(18) -0.0014(19) -0.012(2)
C15 0.019(2) 0.031(3) 0.025(2) -0.011(2) 0.0036(19) -0.008(2)
C16 0.033(3) 0.044(3) 0.027(3) -0.019(2) 0.006(2) -0.018(2)
C17 0.055(4) 0.061(4) 0.033(3) -0.013(3) 0.017(3) -0.035(3)
C18 0.057(4) 0.074(4) 0.020(3) -0.018(3) 0.010(2) -0.024(3)
C19 0.033(3) 0.053(3) 0.032(3) -0.026(3) -0.004(2) -0.011(2)
C20 0.025(3) 0.040(3) 0.032(3) -0.015(2) 0.003(2) -0.014(2)
C21 0.017(2) 0.033(3) 0.033(3) -0.013(2) 0.0013(19) -0.013(2)
C22 0.028(3) 0.036(3) 0.028(3) -0.010(2) 0.001(2) -0.017(2)
C23 0.040(3) 0.051(3) 0.028(3) -0.002(2) -0.004(2) -0.032(3)
C24 0.027(3) 0.035(3) 0.054(4) 0.005(3) -0.018(3) -0.014(2)
C25 0.019(3) 0.035(3) 0.063(4) -0.020(3) -0.006(2) -0.002(2)
C26 0.025(3) 0.040(3) 0.034(3) -0.013(2) -0.002(2) -0.011(2)
C27 0.099(5) 0.070(4) 0.048(4) -0.023(3) 0.022(4) -0.054(4)
C28 0.087(5) 0.070(4) 0.050(4) -0.029(3) 0.015(3) -0.048(4)
C29 0.072(4) 0.069(4) 0.049(4) -0.027(3) 0.022(3) -0.043(4)

loop_
_atom_type_symbol
_atom_type_description
_atom_type_scat_dispersion_real
_atom_type_scat_dispersion_imag
_atom_type_scat_source
C C 0.0033 0.0016 'International Tables Vol C Tables 4.2.6.8 and 6.1.1.4'
H H 0.0000 0.0000 'International Tables Vol C Tables 4.2.6.8 and 6.1.1.4'
B B 0.0013 0.0007 'International Tables Vol C Tables 4.2.6.8 and 6.1.1.4'
N N 0.0061 0.0033 'International Tables Vol C Tables 4.2.6.8 and 6.1.1.4'
F F 0.0171 0.0103 'International Tables Vol C Tables 4.2.6.8 and 6.1.1.4'
Br Br -0.2901 2.4595 'International Tables Vol C Tables 4.2.6.8 and 6.1.1.4'

loop_
_geom_angle_atom_site_label_1
_geom_angle_atom_site_label_2
_geom_angle_atom_site_label_3
_geom_angle
_geom_angle_site_symmetry_1
_geom_angle_site_symmetry_3
C4 N1 C5 119.2(3) . .
C15 B1 C21 114.9(4) . .
C15 B1 C9 111.4(3) . .
C21 B1 C9 111.9(4) . .
C2 C1 C3 120.5(5) . 2_565
C1 C2 C3 120.4(5) . .
C1 C3 C2 119.1(5) 2_565 .
C1 C3 C4 121.1(5) 2_565 .
C2 C3 C4 119.8(4) . .
N1 C4 C3 110.5(4) . .
C8 C5 C7 112.1(4) . .
C8 C5 C6 112.3(4) . .
C7 C5 C6 111.3(4) . .
C8 C5 N1 108.1(4) . .
C7 C5 N1 104.9(3) . .
C6 C5 N1 107.8(3) . .
C10 C9 C14 113.1(4) . .
C10 C9 B1 126.2(4) . .
C14 C9 B1 120.5(4) . .
F1 C10 C11 115.0(4) . .
F1 C10 C9 120.7(4) . .
C11 C10 C9 124.2(4) . .
F2 C11 C10 121.0(4) . .
F2 C11 C12 119.6(4) . .
C10 C11 C12 119.4(4) . .
F3 C12 C13 121.1(4) . .
F3 C12 C11 119.9(4) . .
C13 C12 C11 119.0(4) . .
F4 C13 C12 119.7(4) . .
F4 C13 C14 121.1(4) . .
C12 C13 C14 119.2(4) . .
F5 C14 C13 115.7(4) . .
F5 C14 C9 119.3(4) . .
C13 C14 C9 125.0(4) . .
C16 C15 C20 113.4(4) . .
C16 C15 B1 122.4(4) . .
C20 C15 B1 124.2(4) . .
F6 C16 C17 115.6(4) . .
F6 C16 C15 119.7(4) . .
C17 C16 C15 124.8(4) . .
F7 C17 C18 120.2(5) . .
F7 C17 C16 120.9(5) . .
C18 C17 C16 118.9(5) . .
F8 C18 C17 120.0(6) . .
F8 C18 C19 120.3(5) . .
C17 C18 C19 119.7(5) . .
F9 C19 C18 119.5(5) . .
F9 C19 C20 121.3(5) . .
C18 C19 C20 119.1(4) . .
F10 C20 C19 116.0(4) . .
F10 C20 C15 119.9(4) . .
C19 C20 C15 124.1(5) . .
C22 C21 C26 113.6(4) . .
C22 C21 B1 119.6(4) . .
C26 C21 B1 126.8(4) . .
F11 C22 C21 119.6(4) . .
F11 C22 C23 115.9(4) . .
C21 C22 C23 124.5(4) . .
F12 C23 C24 120.3(5) . .
F12 C23 C22 121.2(5) . .
C24 C23 C22 118.5(5) . .
F13 C24 C25 120.2(5) . .
F13 C24 C23 120.0(5) . .
C25 C24 C23 119.8(4) . .
F14 C25 C24 119.5(4) . .
F14 C25 C26 120.8(5) . .
C24 C25 C26 119.6(5) . .
F15 C26 C25 115.3(4) . .
F15 C26 C21 120.7(4) . .
C25 C26 C21 124.0(5) . .
C29 C27 C28 118.5(6) 2_665 .
C29 C28 C27 119.9(6) . .
C28 C29 C27 121.6(6) . 2_665
C28 C29 Br1 116.6(5) . .
C27 C29 Br1 121.5(5) 2_665 .

loop_
_geom_bond_atom_site_label_1
_geom_bond_atom_site_label_2
_geom_bond_distance
_geom_bond_site_symmetry_2
Br1 C29 1.880(6) .
N1 C4 1.508(6) .
N1 C5 1.538(5) .
B1 C15 1.623(6) .
B1 C21 1.627(7) .
B1 C9 1.635(6) .
F1 C10 1.353(5) .
F2 C11 1.350(5) .
F3 C12 1.340(5) .
F4 C13 1.350(5) .
F5 C14 1.368(5) .
F6 C16 1.370(5) .
F7 C17 1.339(6) .
F8 C18 1.344(6) .
F9 C19 1.349(5) .
F10 C20 1.345(6) .
F11 C22 1.349(5) .
F12 C23 1.341(6) .
F13 C24 1.359(5) .
F14 C25 1.351(6) .
F15 C26 1.350(5) .
C1 C2 1.365(7) .
C1 C3 1.379(7) 2_565
C2 C3 1.396(7) .
C3 C1 1.379(7) 2_565
C3 C4 1.512(7) .
C5 C8 1.514(6) .
C5 C7 1.518(6) .
C5 C6 1.522(6) .
C9 C10 1.384(6) .
C9 C14 1.386(6) .
C10 C11 1.372(6) .
C11 C12 1.380(6) .
C12 C13 1.368(6) .
C13 C14 1.368(6) .
C15 C16 1.381(7) .
C15 C20 1.386(6) .
C16 C17 1.378(7) .
C17 C18 1.363(8) .
C18 C19 1.375(8) .
C19 C20 1.378(7) .
C21 C22 1.379(6) .
C21 C26 1.382(6) .
C22 C23 1.382(7) .
C23 C24 1.369(8) .
C24 C25 1.363(8) .
C25 C26 1.371(7) .
C27 C29 1.383(8) 2_665
C27 C28 1.398(8) .
C28 C29 1.357(9) .
C29 C27 1.383(8) 2_665
